data_4128212
loop_
_publ_author_name
'Higashi, Takuya'
'Ando, Hideaki'
'Kusumoto, Shuhei'
'Nozaki, Kyoko'

_publ_section_title
;
 Metal-Ligand Cooperative C-H Bond Formation by Cyclopentadienone Platinum
 Complexes.
;
_journal_issue 6
_journal_name_full 'Journal of the American Chemical Society'
_journal_page_first 2247
_journal_page_last 2250
_journal_paper_doi 10.1021/jacs.8b13829
_journal_volume 141
_journal_year 2019
_chemical_formula_sum 'C45 H34 F3 O3 P Pt'
_chemical_formula_weight 905.78
_space_group_crystal_system monoclinic
_space_group_IT_number 14
_space_group_name_Hall '-P 2yn'
_space_group_name_H-M_alt 'P 1 21/n 1'
_symmetry_cell_setting monoclinic
_symmetry_space_group_name_Hall '-P 2yn'
_symmetry_space_group_name_H-M 'P 1 21/n 1'
_atom_sites_solution_hydrogens geom
_audit_creation_method SHELXL-2016/6
_cell_angle_alpha 90
_cell_angle_beta 91.204(3)
_cell_angle_gamma 90
_cell_formula_units_Z 4
_cell_length_a 12.320(3)
_cell_length_b 17.797(4)
_cell_length_c 17.235(4)
_cell_measurement_reflns_used 12200
_cell_measurement_temperature 123
_cell_measurement_theta_max 31.7
_cell_measurement_theta_min 2.6
_cell_volume 3778.1(15)
_computing_cell_refinement
;
Rigaku CrystalClear-SM Expert 2.0 r3
;
_computing_data_collection
;
Rigaku CrystalClear-SM Expert 2.0 r3
;
_computing_data_reduction
;
Rigaku CrystalClear-SM Expert 2.0 r3
;
_computing_molecular_graphics 'Yadokari-XG 2009 (Wakita Nemoto et al., 2009)'
_computing_publication_material 'Yadokari-XG 2009 (Wakita,Nemoto et al., 2009)'
_computing_structure_refinement 'SHELXL-2016/6 (Sheldrick, 2016)'
_diffrn_ambient_temperature 123(2)
_diffrn_detector_area_resol_mean 28.5714
_diffrn_measured_fraction_theta_full 0.998
_diffrn_measured_fraction_theta_max 0.912
_diffrn_measurement_device
;
AFC11 (Right): Eulerian 3 circle
;
_diffrn_measurement_device_type
;
Rigaku Saturn724+ (4x4 bin mode)
;
_diffrn_measurement_method 'profile data from \w-scans'
_diffrn_radiation_monochromator Confocal
_diffrn_radiation_type MoK\a
_diffrn_radiation_wavelength 0.71075
_diffrn_reflns_av_R_equivalents 0.0686
_diffrn_reflns_av_unetI/netI 0.0840
_diffrn_reflns_Laue_measured_fraction_full 0.998
_diffrn_reflns_Laue_measured_fraction_max 0.912
_diffrn_reflns_limit_h_max 14
_diffrn_reflns_limit_h_min -17
_diffrn_reflns_limit_k_max 19
_diffrn_reflns_limit_k_min -25
_diffrn_reflns_limit_l_max 24
_diffrn_reflns_limit_l_min -23
_diffrn_reflns_number 35546
_diffrn_reflns_point_group_measured_fraction_full 0.998
_diffrn_reflns_point_group_measured_fraction_max 0.912
_diffrn_reflns_theta_full 25.242
_diffrn_reflns_theta_max 31.652
_diffrn_reflns_theta_min 2.576
_diffrn_source 'Rotating Anode'
_exptl_absorpt_coefficient_mu 3.812
_exptl_absorpt_correction_T_max 1.000
_exptl_absorpt_correction_T_min 0.869
_exptl_absorpt_correction_type multi-scan
_exptl_crystal_colour Colorless
_exptl_crystal_density_diffrn 1.592
_exptl_crystal_description Platelet
_exptl_crystal_F_000 1792
_exptl_crystal_size_max 0.300
_exptl_crystal_size_mid 0.100
_exptl_crystal_size_min 0.100
_refine_diff_density_max 1.451
_refine_diff_density_min -2.860
_refine_diff_density_rms 0.205
_refine_ls_extinction_method none
_refine_ls_goodness_of_fit_ref 1.087
_refine_ls_matrix_type full
_refine_ls_number_parameters 479
_refine_ls_number_reflns 11613
_refine_ls_number_restraints 0
_refine_ls_restrained_S_all 1.087
_refine_ls_R_factor_all 0.0877
_refine_ls_R_factor_gt 0.0626
_refine_ls_shift/su_max 0.001
_refine_ls_shift/su_mean 0.000
_refine_ls_structure_factor_coef Fsqd
_refine_ls_weighting_details 'w=1/[\s^2^(Fo^2^)+(0.0357P)^2^+13.8227P] where P=(Fo^2^+2Fc^2^)/3'
_refine_ls_weighting_scheme calc
_refine_ls_wR_factor_gt 0.1118
_refine_ls_wR_factor_ref 0.1258
_reflns_Friedel_coverage 0.000
_reflns_number_gt 9039
_reflns_number_total 11613
_reflns_threshold_expression 'I > 2\s(I)'
_cod_data_source_file ja8b13829_si_003.cif
_cod_data_source_block Ca
_cod_depositor_comments
;
The following automatic conversions were performed:

'_exptl_absorpt_correction_type' value 'Multi-scan' changed to
'multi-scan' according to
/home/data/users/saulius/crontab/automatic-downloads/current/ACS/lib/dictionaries/cif_core.dic
dictionary named 'cif_core.dic' version 2.4.2 from 2011-04-26.

Automatic conversion script
Id: cif_fix_values 4973 2017-02-22 13:04:09Z antanas 
;
_cod_original_sg_symbol_H-M 'P 21/n'
_cod_database_code 4128212
_shelx_shelxl_version_number 2016/6
_shelx_space_group_comment
;
The symmetry employed for this shelxl refinement is uniquely defined
by the following loop, which should always be used as a source of
symmetry information in preference to the above space-group names.
They are only intended as comments.
;
_shelx_estimated_absorpt_t_min 0.031
_shelx_estimated_absorpt_t_max 0.702

loop_
_space_group_symop_operation_xyz
'x, y, z'
'-x+1/2, y+1/2, -z+1/2'
'-x, -y, -z'
'x-1/2, -y-1/2, z-1/2'

loop_
_atom_site_label
_atom_site_type_symbol
_atom_site_fract_x
_atom_site_fract_y
_atom_site_fract_z
_atom_site_U_iso_or_equiv
_atom_site_adp_type
_atom_site_occupancy
_atom_site_site_symmetry_order
_atom_site_calc_flag
_atom_site_refinement_flags_posn
_atom_site_refinement_flags_adp
Pt1 Pt 0.76256(2) 0.27940(2) 0.35135(2) 0.01988(7) Uani 1 1 d . .
P1 P 0.81844(11) 0.39658(8) 0.32333(8) 0.0213(3) Uani 1 1 d . .
O1 O 0.6760(3) 0.1126(2) 0.2402(2) 0.0277(9) Uani 1 1 d . .
C1 C 0.6482(4) 0.1686(3) 0.2754(3) 0.0213(11) Uani 1 1 d . .
C2 C 0.6020(4) 0.2403(3) 0.2357(3) 0.0221(11) Uani 1 1 d . .
C3 C 0.6058(4) 0.2955(3) 0.3047(3) 0.0166(10) Uani 1 1 d . .
C4 C 0.6010(4) 0.2508(3) 0.3762(3) 0.0185(10) Uani 1 1 d . .
C5 C 0.6518(4) 0.1800(3) 0.3605(3) 0.0215(11) Uani 1 1 d . .
C6 C 0.6738(5) 0.2612(3) 0.1671(3) 0.0284(13) Uani 1 1 d . .
H6 H 0.649940 0.309534 0.145410 0.043 Uiso 1 1 calc R U
H6A H 0.667594 0.222299 0.127010 0.043 Uiso 1 1 calc R U
H6B H 0.749536 0.265181 0.185089 0.043 Uiso 1 1 calc R U
C7 C 0.4836(5) 0.2236(3) 0.2083(3) 0.0232(11) Uani 1 1 d . .
C8 C 0.4467(5) 0.2377(3) 0.1337(4) 0.0322(14) Uani 1 1 d . .
H8 H 0.494585 0.258580 0.096908 0.039 Uiso 1 1 calc R U
C9 C 0.3398(6) 0.2215(4) 0.1118(4) 0.0438(18) Uani 1 1 d . .
H9 H 0.315611 0.231074 0.060009 0.053 Uiso 1 1 calc R U
C10 C 0.2685(6) 0.1917(4) 0.1642(4) 0.0394(17) Uani 1 1 d . .
H10 H 0.195803 0.180402 0.148915 0.047 Uiso 1 1 calc R U
C11 C 0.3039(5) 0.1788(4) 0.2380(4) 0.0350(15) Uani 1 1 d . .
H11 H 0.255209 0.158940 0.274711 0.042 Uiso 1 1 calc R U
C12 C 0.4106(5) 0.1942(4) 0.2606(4) 0.0303(13) Uani 1 1 d . .
H12 H 0.433806 0.184460 0.312588 0.036 Uiso 1 1 calc R U
C13 C 0.5537(5) 0.3709(3) 0.2965(3) 0.0228(11) Uani 1 1 d . .
C14 C 0.6081(5) 0.4360(3) 0.2711(3) 0.0223(11) Uani 1 1 d . .
C15 C 0.5505(5) 0.5032(3) 0.2639(3) 0.0268(12) Uani 1 1 d . .
H15 H 0.586999 0.546806 0.246207 0.032 Uiso 1 1 calc R U
C16 C 0.4425(5) 0.5083(4) 0.2815(4) 0.0319(14) Uani 1 1 d . .
H16 H 0.404884 0.554679 0.275880 0.038 Uiso 1 1 calc R U
C17 C 0.3892(5) 0.4449(4) 0.3076(4) 0.0326(14) Uani 1 1 d . .
H17 H 0.314802 0.448051 0.320494 0.039 Uiso 1 1 calc R U
C18 C 0.4432(5) 0.3773(3) 0.3150(3) 0.0253(12) Uani 1 1 d . .
H18 H 0.405292 0.334404 0.332793 0.030 Uiso 1 1 calc R U
C19 C 0.7266(4) 0.4372(3) 0.2511(3) 0.0221(11) Uani 1 1 d . .
H19 H 0.748395 0.490034 0.242392 0.026 Uiso 1 1 calc R U
H19A H 0.735543 0.409876 0.201660 0.026 Uiso 1 1 calc R U
C20 C 0.5524(4) 0.2746(3) 0.4504(3) 0.0223(11) Uani 1 1 d . .
C21 C 0.5705(5) 0.3461(3) 0.4818(3) 0.0253(12) Uani 1 1 d . .
H21 H 0.617682 0.380428 0.457026 0.030 Uiso 1 1 calc R U
C22 C 0.5192(5) 0.3664(4) 0.5492(3) 0.0304(13) Uani 1 1 d . .
H22 H 0.531601 0.414902 0.570631 0.036 Uiso 1 1 calc R U
C23 C 0.4503(6) 0.3175(4) 0.5859(4) 0.0378(16) Uani 1 1 d . .
H23 H 0.415279 0.332331 0.632093 0.045 Uiso 1 1 calc R U
C24 C 0.4327(5) 0.2472(4) 0.5553(4) 0.0367(16) Uani 1 1 d . .
H24 H 0.385009 0.213484 0.580267 0.044 Uiso 1 1 calc R U
C25 C 0.4842(5) 0.2250(3) 0.4879(4) 0.0287(13) Uani 1 1 d . .
H25 H 0.472600 0.175988 0.467557 0.034 Uiso 1 1 calc R U
C26 C 0.6675(5) 0.1138(3) 0.4122(3) 0.0240(12) Uani 1 1 d . .
C27 C 0.6033(5) 0.0511(3) 0.4013(4) 0.0314(13) Uani 1 1 d . .
H27 H 0.547371 0.052382 0.362500 0.038 Uiso 1 1 calc R U
C28 C 0.6173(6) -0.0133(4) 0.4446(4) 0.0381(16) Uani 1 1 d . .
H28 H 0.570386 -0.055078 0.436481 0.046 Uiso 1 1 calc R U
C29 C 0.6998(6) -0.0170(4) 0.4999(4) 0.0460(19) Uani 1 1 d . .
H29 H 0.711455 -0.061565 0.529194 0.055 Uiso 1 1 calc R U
C30 C 0.7651(6) 0.0452(4) 0.5121(4) 0.0472(19) Uani 1 1 d . .
H30 H 0.821183 0.043384 0.550800 0.057 Uiso 1 1 calc R U
C31 C 0.7501(5) 0.1107(4) 0.4686(4) 0.0333(14) Uani 1 1 d . .
H31 H 0.795955 0.152961 0.477375 0.040 Uiso 1 1 calc R U
C32 C 0.8220(4) 0.4552(3) 0.4094(3) 0.0223(11) Uani 1 1 d . .
C33 C 0.8746(5) 0.4255(4) 0.4742(4) 0.0326(14) Uani 1 1 d . .
H33 H 0.905830 0.376770 0.472053 0.039 Uiso 1 1 calc R U
C34 C 0.8816(6) 0.4668(4) 0.5417(4) 0.0380(16) Uani 1 1 d . .
H34 H 0.917202 0.446239 0.586298 0.046 Uiso 1 1 calc R U
C35 C 0.8370(5) 0.5382(4) 0.5451(4) 0.0334(14) Uani 1 1 d . .
H35 H 0.843830 0.567099 0.591363 0.040 Uiso 1 1 calc R U
C36 C 0.7830(5) 0.5670(4) 0.4814(4) 0.0334(14) Uani 1 1 d . .
H36 H 0.750147 0.615166 0.484034 0.040 Uiso 1 1 calc R U
C37 C 0.7762(5) 0.5261(3) 0.4132(3) 0.0301(13) Uani 1 1 d . .
H37 H 0.740054 0.546673 0.368828 0.036 Uiso 1 1 calc R U
C38 C 0.9493(4) 0.4058(3) 0.2782(3) 0.0225(11) Uani 1 1 d . .
C39 C 0.9920(5) 0.3454(4) 0.2392(4) 0.0305(13) Uani 1 1 d . .
H39 H 0.954724 0.298681 0.239173 0.037 Uiso 1 1 calc R U
C40 C 1.0893(6) 0.3521(4) 0.1998(4) 0.0417(17) Uani 1 1 d . .
H40 H 1.117726 0.310637 0.172161 0.050 Uiso 1 1 calc R U
C41 C 1.1437(5) 0.4200(4) 0.2016(4) 0.0392(16) Uani 1 1 d . .
H41 H 1.210365 0.424938 0.175311 0.047 Uiso 1 1 calc R U
C42 C 1.1023(5) 0.4806(4) 0.2411(4) 0.0320(14) Uani 1 1 d . .
H42 H 1.140422 0.526999 0.242348 0.038 Uiso 1 1 calc R U
C43 C 1.0044(4) 0.4733(3) 0.2791(3) 0.0237(12) Uani 1 1 d . .
H43 H 0.975222 0.515100 0.305899 0.028 Uiso 1 1 calc R U
O2 O 0.9117(3) 0.2463(2) 0.4021(2) 0.0253(8) Uani 1 1 d . .
O3 O 0.9557(4) 0.1725(2) 0.3005(3) 0.0379(11) Uani 1 1 d . .
C44 C 0.9678(5) 0.1979(3) 0.3650(4) 0.0280(13) Uani 1 1 d . .
C45 C 1.0675(6) 0.1734(5) 0.4145(5) 0.054(2) Uani 1 1 d . .
F1 F 1.0395(4) 0.1452(4) 0.4834(3) 0.088(2) Uani 1 1 d . .
F2 F 1.1232(4) 0.1187(3) 0.3813(3) 0.0735(16) Uani 1 1 d . .
F3 F 1.1349(5) 0.2282(4) 0.4282(5) 0.118(3) Uani 1 1 d . .

loop_
_atom_site_aniso_label
_atom_site_aniso_U_11
_atom_site_aniso_U_22
_atom_site_aniso_U_33
_atom_site_aniso_U_23
_atom_site_aniso_U_13
_atom_site_aniso_U_12
Pt1 0.01923(10) 0.02018(12) 0.02032(10) 0.00054(8) 0.00256(7) 0.00147(8)
P1 0.0202(7) 0.0222(7) 0.0216(7) -0.0001(5) 0.0031(5) 0.0001(6)
O1 0.035(2) 0.024(2) 0.024(2) -0.0018(16) 0.0038(17) 0.0048(18)
C1 0.021(3) 0.022(3) 0.022(3) 0.000(2) 0.003(2) -0.005(2)
C2 0.024(3) 0.027(3) 0.016(2) -0.001(2) 0.002(2) 0.002(2)
C3 0.013(2) 0.021(3) 0.015(2) 0.0002(18) 0.0013(17) 0.002(2)
C4 0.011(2) 0.021(3) 0.023(3) 0.001(2) 0.0005(18) -0.002(2)
C5 0.022(3) 0.022(3) 0.021(3) 0.000(2) -0.002(2) -0.001(2)
C6 0.029(3) 0.035(3) 0.021(3) -0.002(2) 0.014(2) -0.004(3)
C7 0.025(3) 0.019(3) 0.025(3) -0.001(2) 0.003(2) 0.000(2)
C8 0.039(4) 0.033(4) 0.024(3) 0.005(2) -0.003(3) 0.000(3)
C9 0.048(4) 0.045(4) 0.038(4) -0.001(3) -0.020(3) 0.006(4)
C10 0.030(3) 0.030(4) 0.058(5) -0.013(3) -0.016(3) 0.003(3)
C11 0.023(3) 0.037(4) 0.045(4) 0.000(3) 0.000(3) 0.002(3)
C12 0.026(3) 0.039(4) 0.026(3) 0.001(3) -0.003(2) -0.006(3)
C13 0.028(3) 0.024(3) 0.016(2) 0.002(2) 0.002(2) 0.001(2)
C14 0.028(3) 0.021(3) 0.018(2) 0.000(2) -0.002(2) 0.003(2)
C15 0.032(3) 0.022(3) 0.026(3) 0.001(2) -0.004(2) 0.003(2)
C16 0.035(3) 0.027(3) 0.033(3) 0.002(3) 0.003(3) 0.014(3)
C17 0.024(3) 0.040(4) 0.033(3) -0.002(3) -0.002(2) 0.010(3)
C18 0.025(3) 0.030(3) 0.021(3) 0.000(2) 0.003(2) 0.003(2)
C19 0.027(3) 0.018(3) 0.022(3) 0.002(2) 0.004(2) 0.000(2)
C20 0.021(3) 0.028(3) 0.018(2) 0.002(2) 0.0034(19) 0.010(2)
C21 0.024(3) 0.031(3) 0.021(3) -0.002(2) 0.004(2) 0.007(2)
C22 0.033(3) 0.036(4) 0.022(3) -0.006(2) 0.002(2) 0.011(3)
C23 0.050(4) 0.045(4) 0.019(3) 0.001(3) 0.008(3) 0.020(3)
C24 0.040(4) 0.042(4) 0.030(3) 0.013(3) 0.021(3) 0.010(3)
C25 0.031(3) 0.025(3) 0.030(3) 0.005(2) 0.012(2) 0.005(3)
C26 0.027(3) 0.024(3) 0.021(3) 0.004(2) 0.006(2) 0.005(2)
C27 0.034(3) 0.027(3) 0.033(3) 0.005(3) 0.001(3) 0.000(3)
C28 0.054(4) 0.023(3) 0.037(4) 0.007(3) 0.012(3) 0.000(3)
C29 0.049(4) 0.040(4) 0.049(4) 0.023(3) 0.010(3) 0.014(4)
C30 0.045(4) 0.060(5) 0.037(4) 0.023(3) -0.002(3) 0.007(4)
C31 0.031(3) 0.035(4) 0.034(3) 0.007(3) -0.003(3) -0.005(3)
C32 0.022(3) 0.023(3) 0.023(3) -0.002(2) 0.003(2) -0.003(2)
C33 0.034(3) 0.028(3) 0.035(3) -0.006(3) -0.003(3) 0.007(3)
C34 0.042(4) 0.040(4) 0.031(3) 0.000(3) -0.015(3) 0.002(3)
C35 0.033(3) 0.040(4) 0.027(3) -0.003(3) 0.004(3) -0.005(3)
C36 0.041(4) 0.030(3) 0.030(3) -0.004(3) 0.004(3) 0.005(3)
C37 0.038(3) 0.030(3) 0.022(3) 0.002(2) 0.002(2) 0.006(3)
C38 0.020(3) 0.023(3) 0.024(3) 0.006(2) 0.002(2) 0.002(2)
C39 0.032(3) 0.028(3) 0.031(3) -0.002(2) 0.010(2) 0.001(3)
C40 0.036(4) 0.043(4) 0.046(4) -0.008(3) 0.015(3) 0.007(3)
C41 0.019(3) 0.059(5) 0.040(4) 0.009(3) 0.003(3) 0.000(3)
C42 0.023(3) 0.039(4) 0.034(3) 0.003(3) -0.002(2) -0.003(3)
C43 0.020(3) 0.031(3) 0.021(3) 0.002(2) -0.001(2) 0.000(2)
O2 0.0184(19) 0.031(2) 0.027(2) -0.0042(17) -0.0022(15) 0.0084(17)
O3 0.052(3) 0.030(2) 0.031(2) -0.0086(19) -0.004(2) 0.006(2)
C44 0.031(3) 0.025(3) 0.028(3) 0.001(2) 0.000(2) 0.005(3)
C45 0.042(4) 0.073(6) 0.047(5) -0.005(4) -0.003(3) 0.034(4)
F1 0.081(4) 0.147(5) 0.035(3) 0.012(3) 0.001(3) 0.071(4)
F2 0.071(3) 0.105(4) 0.045(3) 0.004(3) 0.008(2) 0.064(3)
F3 0.061(4) 0.097(5) 0.193(8) -0.015(5) -0.069(5) -0.002(3)

loop_
_atom_type_symbol
_atom_type_description
_atom_type_scat_dispersion_real
_atom_type_scat_dispersion_imag
_atom_type_scat_source
C C 0.0033 0.0016 'International Tables Vol C Tables 4.2.6.8 and 6.1.1.4'
H H 0.0000 0.0000 'International Tables Vol C Tables 4.2.6.8 and 6.1.1.4'
Pt Pt -1.7033 8.3905 'International Tables Vol C Tables 4.2.6.8 and 6.1.1.4'
P P 0.1023 0.0942 'International Tables Vol C Tables 4.2.6.8 and 6.1.1.4'
O O 0.0106 0.0060 'International Tables Vol C Tables 4.2.6.8 and 6.1.1.4'
F F 0.0171 0.0103 'International Tables Vol C Tables 4.2.6.8 and 6.1.1.4'

loop_
_geom_angle_atom_site_label_1
_geom_angle_atom_site_label_2
_geom_angle_atom_site_label_3
_geom_angle
C3 Pt1 O2 171.11(18)
C3 Pt1 C4 40.94(19)
O2 Pt1 C4 131.94(19)
C3 Pt1 C5 65.0(2)
O2 Pt1 C5 106.11(18)
C4 Pt1 C5 38.4(2)
C3 Pt1 P1 94.27(14)
O2 Pt1 P1 94.62(12)
C4 Pt1 P1 124.19(15)
C5 Pt1 P1 159.26(14)
C38 P1 C32 107.0(3)
C38 P1 C19 102.5(3)
C32 P1 C19 109.6(3)
C38 P1 Pt1 117.03(19)
C32 P1 Pt1 111.11(19)
C19 P1 Pt1 109.10(19)
O1 C1 C5 127.0(5)
O1 C1 C2 123.9(5)
C5 C1 C2 109.1(4)
C6 C2 C3 115.5(5)
C6 C2 C1 109.1(5)
C3 C2 C1 100.3(4)
C6 C2 C7 111.4(5)
C3 C2 C7 111.6(4)
C1 C2 C7 108.0(4)
C4 C3 C13 122.8(4)
C4 C3 C2 107.5(4)
C13 C3 C2 119.6(4)
C4 C3 Pt1 69.9(3)
C13 C3 Pt1 123.4(4)
C2 C3 Pt1 102.8(3)
C5 C4 C3 106.9(4)
C5 C4 C20 126.8(5)
C3 C4 C20 126.2(5)
C5 C4 Pt1 75.9(3)
C3 C4 Pt1 69.1(3)
C20 C4 Pt1 120.4(4)
C4 C5 C1 107.7(5)
C4 C5 C26 129.4(5)
C1 C5 C26 119.0(5)
C4 C5 Pt1 65.7(3)
C1 C5 Pt1 92.6(3)
C26 C5 Pt1 126.6(4)
C2 C6 H6 109.5
C2 C6 H6A 109.5
H6 C6 H6A 109.5
C2 C6 H6B 109.5
H6 C6 H6B 109.5
H6A C6 H6B 109.5
C8 C7 C12 118.0(6)
C8 C7 C2 122.5(5)
C12 C7 C2 119.5(5)
C7 C8 C9 120.4(6)
C7 C8 H8 119.8
C9 C8 H8 119.8
C10 C9 C8 120.9(6)
C10 C9 H9 119.6
C8 C9 H9 119.6
C11 C10 C9 118.9(6)
C11 C10 H10 120.6
C9 C10 H10 120.6
C10 C11 C12 121.0(7)
C10 C11 H11 119.5
C12 C11 H11 119.5
C7 C12 C11 120.9(6)
C7 C12 H12 119.6
C11 C12 H12 119.6
C18 C13 C14 118.1(5)
C18 C13 C3 117.8(5)
C14 C13 C3 124.1(5)
C15 C14 C13 119.1(5)
C15 C14 C19 117.4(5)
C13 C14 C19 123.5(5)
C16 C15 C14 122.0(6)
C16 C15 H15 119.0
C14 C15 H15 119.0
C15 C16 C17 119.0(6)
C15 C16 H16 120.5
C17 C16 H16 120.5
C18 C17 C16 120.7(6)
C18 C17 H17 119.7
C16 C17 H17 119.7
C17 C18 C13 121.0(6)
C17 C18 H18 119.5
C13 C18 H18 119.5
C14 C19 P1 115.5(4)
C14 C19 H19 108.4
P1 C19 H19 108.4
C14 C19 H19A 108.4
P1 C19 H19A 108.4
H19 C19 H19A 107.5
C25 C20 C21 119.5(5)
C25 C20 C4 118.5(5)
C21 C20 C4 121.9(5)
C22 C21 C20 119.3(6)
C22 C21 H21 120.3
C20 C21 H21 120.3
C23 C22 C21 121.2(6)
C23 C22 H22 119.4
C21 C22 H22 119.4
C24 C23 C22 119.4(6)
C24 C23 H23 120.3
C22 C23 H23 120.3
C23 C24 C25 120.6(6)
C23 C24 H24 119.7
C25 C24 H24 119.7
C20 C25 C24 119.9(6)
C20 C25 H25 120.1
C24 C25 H25 120.1
C27 C26 C31 118.2(5)
C27 C26 C5 119.5(5)
C31 C26 C5 122.2(5)
C28 C27 C26 122.4(6)
C28 C27 H27 118.8
C26 C27 H27 118.8
C27 C28 C29 119.7(7)
C27 C28 H28 120.1
C29 C28 H28 120.1
C28 C29 C30 119.1(6)
C28 C29 H29 120.5
C30 C29 H29 120.5
C29 C30 C31 121.1(7)
C29 C30 H30 119.5
C31 C30 H30 119.5
C26 C31 C30 119.6(6)
C26 C31 H31 120.2
C30 C31 H31 120.2
C37 C32 C33 119.6(5)
C37 C32 P1 124.1(5)
C33 C32 P1 116.2(4)
C34 C33 C32 119.8(6)
C34 C33 H33 120.1
C32 C33 H33 120.1
C33 C34 C35 120.5(6)
C33 C34 H34 119.8
C35 C34 H34 119.8
C36 C35 C34 119.6(6)
C36 C35 H35 120.2
C34 C35 H35 120.2
C35 C36 C37 120.3(6)
C35 C36 H36 119.9
C37 C36 H36 119.9
C32 C37 C36 120.2(6)
C32 C37 H37 119.9
C36 C37 H37 119.9
C39 C38 C43 119.5(5)
C39 C38 P1 119.4(4)
C43 C38 P1 121.0(4)
C38 C39 C40 120.7(6)
C38 C39 H39 119.6
C40 C39 H39 119.6
C41 C40 C39 119.1(6)
C41 C40 H40 120.5
C39 C40 H40 120.5
C42 C41 C40 120.7(6)
C42 C41 H41 119.7
C40 C41 H41 119.7
C41 C42 C43 119.5(6)
C41 C42 H42 120.2
C43 C42 H42 120.2
C38 C43 C42 120.4(6)
C38 C43 H43 119.8
C42 C43 H43 119.8
C44 O2 Pt1 117.1(4)
O3 C44 O2 130.9(6)
O3 C44 C45 119.0(6)
O2 C44 C45 110.1(5)
F3 C45 F2 107.2(7)
F3 C45 F1 107.3(8)
F2 C45 F1 104.6(7)
F3 C45 C44 112.7(7)
F2 C45 C44 112.3(7)
F1 C45 C44 112.2(6)

loop_
_geom_bond_atom_site_label_1
_geom_bond_atom_site_label_2
_geom_bond_distance
Pt1 C3 2.096(5)
Pt1 O2 2.102(4)
Pt1 C4 2.107(5)
Pt1 C5 2.241(5)
Pt1 P1 2.2518(15)
P1 C38 1.813(6)
P1 C32 1.813(6)
P1 C19 1.814(6)
O1 C1 1.219(6)
C1 C5 1.481(7)
C1 C2 1.550(8)
C2 C6 1.536(7)
C2 C3 1.543(7)
C2 C7 1.553(8)
C3 C4 1.470(7)
C3 C13 1.494(7)
C4 C5 1.434(8)
C4 C20 1.486(7)
C5 C26 1.487(7)
C6 H6 0.9800
C6 H6A 0.9800
C6 H6B 0.9800
C7 C8 1.379(8)
C7 C12 1.389(8)
C8 C9 1.393(9)
C8 H8 0.9500
C9 C10 1.380(10)
C9 H9 0.9500
C10 C11 1.354(9)
C10 H10 0.9500
C11 C12 1.390(8)
C11 H11 0.9500
C12 H12 0.9500
C13 C18 1.408(8)
C13 C14 1.412(8)
C14 C15 1.396(8)
C14 C19 1.507(8)
C15 C16 1.374(8)
C15 H15 0.9500
C16 C17 1.385(9)
C16 H16 0.9500
C17 C18 1.379(8)
C17 H17 0.9500
C18 H18 0.9500
C19 H19 0.9900
C19 H19A 0.9900
C20 C25 1.387(8)
C20 C21 1.399(8)
C21 C22 1.383(7)
C21 H21 0.9500
C22 C23 1.378(9)
C22 H22 0.9500
C23 C24 1.373(10)
C23 H23 0.9500
C24 C25 1.392(8)
C24 H24 0.9500
C25 H25 0.9500
C26 C27 1.378(8)
C26 C31 1.394(8)
C27 C28 1.377(8)
C27 H27 0.9500
C28 C29 1.380(10)
C28 H28 0.9500
C29 C30 1.382(11)
C29 H29 0.9500
C30 C31 1.397(9)
C30 H30 0.9500
C31 H31 0.9500
C32 C37 1.382(8)
C32 C33 1.385(8)
C33 C34 1.379(9)
C33 H33 0.9500
C34 C35 1.386(9)
C34 H34 0.9500
C35 C36 1.372(9)
C35 H35 0.9500
C36 C37 1.384(8)
C36 H36 0.9500
C37 H37 0.9500
C38 C39 1.377(8)
C38 C43 1.380(8)
C39 C40 1.396(8)
C39 H39 0.9500
C40 C41 1.381(10)
C40 H40 0.9500
C41 C42 1.379(9)
C41 H41 0.9500
C42 C43 1.391(8)
C42 H42 0.9500
C43 H43 0.9500
O2 C44 1.282(7)
O3 C44 1.206(7)
C44 C45 1.545(9)
C45 F3 1.299(10)
C45 F2 1.329(8)
C45 F1 1.342(9)

loop_
_geom_torsion_atom_site_label_1
_geom_torsion_atom_site_label_2
_geom_torsion_atom_site_label_3
_geom_torsion_atom_site_label_4
_geom_torsion
O1 C1 C2 C6 -46.5(7)
C5 C1 C2 C6 133.6(5)
O1 C1 C2 C3 -168.3(5)
C5 C1 C2 C3 11.8(5)
O1 C1 C2 C7 74.8(6)
C5 C1 C2 C7 -105.1(5)
C6 C2 C3 C4 -142.3(5)
C1 C2 C3 C4 -25.2(5)
C7 C2 C3 C4 89.1(5)
C6 C2 C3 C13 71.4(6)
C1 C2 C3 C13 -171.5(4)
C7 C2 C3 C13 -57.2(6)
C6 C2 C3 Pt1 -69.6(5)
C1 C2 C3 Pt1 47.5(4)
C7 C2 C3 Pt1 161.8(4)
C13 C3 C4 C5 175.4(5)
C2 C3 C4 C5 30.4(5)
Pt1 C3 C4 C5 -67.1(3)
C13 C3 C4 C20 -4.4(8)
C2 C3 C4 C20 -149.4(5)
Pt1 C3 C4 C20 113.1(5)
C13 C3 C4 Pt1 -117.5(5)
C2 C3 C4 Pt1 97.6(4)
C3 C4 C5 C1 -22.1(6)
C20 C4 C5 C1 157.7(5)
Pt1 C4 C5 C1 -84.7(4)
C3 C4 C5 C26 -179.0(5)
C20 C4 C5 C26 0.7(9)
Pt1 C4 C5 C26 118.4(6)
C3 C4 C5 Pt1 62.6(3)
C20 C4 C5 Pt1 -117.6(5)
O1 C1 C5 C4 -174.2(5)
C2 C1 C5 C4 5.7(6)
O1 C1 C5 C26 -14.4(8)
C2 C1 C5 C26 165.4(5)
O1 C1 C5 Pt1 120.5(5)
C2 C1 C5 Pt1 -59.6(4)
C6 C2 C7 C8 -9.3(8)
C3 C2 C7 C8 121.5(6)
C1 C2 C7 C8 -129.1(6)
C6 C2 C7 C12 171.6(5)
C3 C2 C7 C12 -57.6(7)
C1 C2 C7 C12 51.7(7)
C12 C7 C8 C9 -1.1(9)
C2 C7 C8 C9 179.8(6)
C7 C8 C9 C10 0.5(10)
C8 C9 C10 C11 0.5(10)
C9 C10 C11 C12 -0.9(10)
C8 C7 C12 C11 0.7(9)
C2 C7 C12 C11 179.8(6)
C10 C11 C12 C7 0.3(10)
C4 C3 C13 C18 -52.4(7)
C2 C3 C13 C18 88.6(6)
Pt1 C3 C13 C18 -138.6(4)
C4 C3 C13 C14 127.9(6)
C2 C3 C13 C14 -91.1(7)
Pt1 C3 C13 C14 41.6(7)
C18 C13 C14 C15 -1.3(8)
C3 C13 C14 C15 178.5(5)
C18 C13 C14 C19 178.7(5)
C3 C13 C14 C19 -1.5(8)
C13 C14 C15 C16 0.8(9)
C19 C14 C15 C16 -179.2(5)
C14 C15 C16 C17 0.3(9)
C15 C16 C17 C18 -0.7(10)
C16 C17 C18 C13 0.2(9)
C14 C13 C18 C17 0.8(8)
C3 C13 C18 C17 -178.9(5)
C15 C14 C19 P1 129.9(5)
C13 C14 C19 P1 -50.1(7)
C38 P1 C19 C14 178.4(4)
C32 P1 C19 C14 -68.2(5)
Pt1 P1 C19 C14 53.7(4)
C5 C4 C20 C25 -46.3(8)
C3 C4 C20 C25 133.5(6)
Pt1 C4 C20 C25 -141.2(5)
C5 C4 C20 C21 135.9(6)
C3 C4 C20 C21 -44.3(8)
Pt1 C4 C20 C21 41.0(7)
C25 C20 C21 C22 -0.7(8)
C4 C20 C21 C22 177.1(5)
C20 C21 C22 C23 -0.1(9)
C21 C22 C23 C24 0.3(10)
C22 C23 C24 C25 0.3(10)
C21 C20 C25 C24 1.3(9)
C4 C20 C25 C24 -176.5(6)
C23 C24 C25 C20 -1.1(10)
C4 C5 C26 C27 104.9(7)
C1 C5 C26 C27 -49.9(7)
Pt1 C5 C26 C27 -168.2(4)
C4 C5 C26 C31 -79.4(8)
C1 C5 C26 C31 125.9(6)
Pt1 C5 C26 C31 7.5(8)
C31 C26 C27 C28 0.8(9)
C5 C26 C27 C28 176.7(6)
C26 C27 C28 C29 -1.6(10)
C27 C28 C29 C30 1.7(11)
C28 C29 C30 C31 -1.2(11)
C27 C26 C31 C30 -0.2(9)
C5 C26 C31 C30 -176.0(6)
C29 C30 C31 C26 0.4(11)
C38 P1 C32 C37 100.2(5)
C19 P1 C32 C37 -10.2(6)
Pt1 P1 C32 C37 -130.9(5)
C38 P1 C32 C33 -79.6(5)
C19 P1 C32 C33 169.9(5)
Pt1 P1 C32 C33 49.3(5)
C37 C32 C33 C34 -0.4(10)
P1 C32 C33 C34 179.5(5)
C32 C33 C34 C35 -0.5(10)
C33 C34 C35 C36 1.8(10)
C34 C35 C36 C37 -2.2(10)
C33 C32 C37 C36 0.0(9)
P1 C32 C37 C36 -179.9(5)
C35 C36 C37 C32 1.3(10)
C32 P1 C38 C39 147.4(5)
C19 P1 C38 C39 -97.3(5)
Pt1 P1 C38 C39 22.0(6)
C32 P1 C38 C43 -35.7(5)
C19 P1 C38 C43 79.5(5)
Pt1 P1 C38 C43 -161.1(4)
C43 C38 C39 C40 -0.9(9)
P1 C38 C39 C40 176.0(5)
C38 C39 C40 C41 1.2(11)
C39 C40 C41 C42 -0.6(11)
C40 C41 C42 C43 -0.4(10)
C39 C38 C43 C42 0.0(9)
P1 C38 C43 C42 -176.9(4)
C41 C42 C43 C38 0.7(9)
Pt1 O2 C44 O3 8.7(9)
Pt1 O2 C44 C45 -173.6(5)
O3 C44 C45 F3 113.9(8)
O2 C44 C45 F3 -64.1(9)
O3 C44 C45 F2 -7.3(11)
O2 C44 C45 F2 174.6(6)
O3 C44 C45 F1 -124.8(7)
O2 C44 C45 F1 57.1(9)
